data_1567775
loop_
_publ_author_name
'Guan, Fujun'
'Zhou, Rong'
'Ren, Xiaoyu'
'Guo, Zhen'
'Wang, Chengming'
'Zhou, Cong-Ying'

_publ_section_title
;
 Asymmetric dearomative cyclopropanation of naphthalenes to construct
 polycyclic compounds.
;
_journal_issue 44
_journal_name_full 'Chemical science'
_journal_page_first 13015
_journal_page_last 13019
_journal_paper_doi 10.1039/d2sc04509e
_journal_volume 13
_journal_year 2022
_chemical_absolute_configuration ad
_chemical_formula_moiety 'C15 H14 O3'
_chemical_formula_sum 'C15 H14 O3'
_chemical_formula_weight 242.26
_space_group_crystal_system orthorhombic
_space_group_IT_number 19
_space_group_name_Hall 'P 2ac 2ab'
_space_group_name_H-M_alt 'P 21 21 21'
_atom_sites_solution_hydrogens geom
_atom_sites_solution_primary dual
_audit_creation_date 2022-07-04
_audit_creation_method
;
Olex2 1.5
(compiled 2022.04.07 svn.rca3783a0 for OlexSys, GUI svn.r6498)
;
_audit_update_record
;
2022-07-20 deposited with the CCDC.	2022-10-11 downloaded from the CCDC.
;
_cell_angle_alpha 90
_cell_angle_beta 90
_cell_angle_gamma 90
_cell_formula_units_Z 4
_cell_length_a 7.7082(3)
_cell_length_b 12.0888(5)
_cell_length_c 12.3892(5)
_cell_measurement_reflns_used 9901
_cell_measurement_temperature 100.0(2)
_cell_measurement_theta_max 72.65
_cell_measurement_theta_min 5.11
_cell_volume 1154.46(8)
_computing_cell_refinement 'SAINT V8.38A (Bruker, 2018)'
_computing_data_collection 'Apex3 (Bruker 2018)'
_computing_data_reduction 'SAINT V8.38A (Bruker, 2018)'
_computing_molecular_graphics 'Olex2 1.5 (Dolomanov et al., 2009)'
_computing_publication_material 'Olex2 1.5 (Dolomanov et al., 2009)'
_computing_structure_refinement 'SHELXL 2019/2 (Sheldrick, 2015)'
_computing_structure_solution 'ShelXT 2014'
_diffrn_ambient_temperature 100.0(2)
_diffrn_detector 'Bruker PHOTON II area detector'
_diffrn_detector_area_resol_mean 7.9
_diffrn_detector_type 'CMOS area detector'
_diffrn_measured_fraction_theta_full 0.998
_diffrn_measured_fraction_theta_max 0.998
_diffrn_measurement_device 'three-circle diffractometer'
_diffrn_measurement_device_type 'Bruker D8 VENTURE'
_diffrn_measurement_method '\w and \f scans'
_diffrn_radiation_monochromator 'mirror optics'
_diffrn_radiation_probe x-ray
_diffrn_radiation_type CuK\a
_diffrn_radiation_wavelength 1.54178
_diffrn_reflns_av_R_equivalents 0.0330
_diffrn_reflns_av_unetI/netI 0.0146
_diffrn_reflns_Laue_measured_fraction_full 0.998
_diffrn_reflns_Laue_measured_fraction_max 0.998
_diffrn_reflns_limit_h_max 9
_diffrn_reflns_limit_h_min -9
_diffrn_reflns_limit_k_max 14
_diffrn_reflns_limit_k_min -14
_diffrn_reflns_limit_l_max 15
_diffrn_reflns_limit_l_min -15
_diffrn_reflns_number 22748
_diffrn_reflns_point_group_measured_fraction_full 0.999
_diffrn_reflns_point_group_measured_fraction_max 0.999
_diffrn_reflns_theta_full 67.679
_diffrn_reflns_theta_max 72.724
_diffrn_reflns_theta_min 5.112
_diffrn_source 'microfocus sealed X-ray tube'
_diffrn_source_current 1.0
_diffrn_source_power 0.05
_diffrn_source_type 'Incoatec I\ms'
_diffrn_source_voltage 50.0
_diffrn_standards_number 0
_exptl_absorpt_coefficient_mu 0.786
_exptl_absorpt_correction_T_max 0.7536
_exptl_absorpt_correction_T_min 0.7083
_exptl_absorpt_correction_type multi-scan
_exptl_absorpt_process_details
;
SADABS-2016/2 (Bruker,2016/2) was used for absorption correction.
wR2(int) was 0.0827 before and 0.0504 after correction.
The Ratio of minimum to maximum transmission is 0.9399.
The \l/2 correction factor is Not present.
;
_exptl_crystal_colour colourless
_exptl_crystal_colour_primary colourless
_exptl_crystal_density_diffrn 1.394
_exptl_crystal_description block
_exptl_crystal_F_000 512
_exptl_crystal_size_max 0.35
_exptl_crystal_size_mid 0.29
_exptl_crystal_size_min 0.26
_refine_diff_density_max 0.248
_refine_diff_density_min -0.149
_refine_diff_density_rms 0.032
_refine_ls_abs_structure_details
;
 Flack x determined using 941 quotients [(I+)-(I-)]/[(I+)+(I-)]
 (Parsons, Flack and Wagner, Acta Cryst. B69 (2013) 249-259).
;
_refine_ls_abs_structure_Flack 0.01(3)
_refine_ls_extinction_coef 0.0120(10)
_refine_ls_extinction_expression Fc^*^=kFc[1+0.001xFc^2^\l^3^/sin(2\q)]^-1/4^
_refine_ls_extinction_method 'SHELXL-2019/2 (Sheldrick 2019)'
_refine_ls_goodness_of_fit_ref 1.078
_refine_ls_hydrogen_treatment constr
_refine_ls_matrix_type full
_refine_ls_number_parameters 165
_refine_ls_number_reflns 2296
_refine_ls_number_restraints 0
_refine_ls_restrained_S_all 1.078
_refine_ls_R_factor_all 0.0250
_refine_ls_R_factor_gt 0.0248
_refine_ls_shift/su_max 0.000
_refine_ls_shift/su_mean 0.000
_refine_ls_structure_factor_coef Fsqd
_refine_ls_weighting_details 'w=1/[\s^2^(Fo^2^)+(0.0328P)^2^+0.3028P] where P=(Fo^2^+2Fc^2^)/3'
_refine_ls_weighting_scheme calc
_refine_ls_wR_factor_gt 0.0639
_refine_ls_wR_factor_ref 0.0642
_reflns_Friedel_coverage 0.712
_reflns_Friedel_fraction_full 1.000
_reflns_Friedel_fraction_max 1.000
_reflns_number_gt 2273
_reflns_number_total 2296
_reflns_threshold_expression 'I > 2\s(I)'
_cod_data_source_file d2sc04509e2.cif
_cod_data_source_block cxy1949_0m
_cod_depositor_comments 'Adding full bibliography for 1567775--1567776.cif.'
_cod_database_code 1567775
_shelx_shelxl_version_number 2019/2
_shelx_space_group_comment
;
The symmetry employed for this shelxl refinement is uniquely defined
by the following loop, which should always be used as a source of
symmetry information in preference to the above space-group names.
They are only intended as comments.
;
_olex2_refinement_description
;
1. Fixed Uiso
 At 1.2 times of:
  All C(H) groups, All C(H,H) groups
 At 1.5 times of:
  All O(H) groups
2.a Ternary CH refined with riding coordinates:
 C9(H9), C10(H10), C11(H11)
2.b Secondary CH2 refined with riding coordinates:
 C6(H6A,H6B), C7(H7A,H7B), C8(H8A,H8B)
2.c Aromatic/amide H refined with riding coordinates:
 C1(H1), C2(H2), C14(H14), C15(H15)
2.d Idealised tetrahedral OH refined as rotating group:
 O3(H3)
;
_olex2_submission_special_instructions 'No special instructions were received'

loop_
_space_group_symop_operation_xyz
'x, y, z'
'x+1/2, -y+1/2, -z'
'-x, y+1/2, -z+1/2'
'-x+1/2, -y, z+1/2'

loop_
_atom_site_label
_atom_site_type_symbol
_atom_site_fract_x
_atom_site_fract_y
_atom_site_fract_z
_atom_site_U_iso_or_equiv
_atom_site_adp_type
_atom_site_occupancy
_atom_site_site_symmetry_order
_atom_site_calc_flag
_atom_site_refinement_flags_posn
_atom_site_refinement_flags_adp
_atom_site_refinement_flags_occupancy
_atom_site_disorder_assembly
_atom_site_disorder_group
O1 O 0.31203(14) 0.13416(9) 0.29789(9) 0.0155(3) Uani 1 1 d . . . . .
O2 O 0.37602(15) 0.03846(9) 0.15320(9) 0.0181(3) Uani 1 1 d . . . . .
O3 O 0.55115(16) 0.34337(9) 0.45458(9) 0.0159(3) Uani 1 1 d . . . . .
H3 H 0.560623 0.402467 0.419417 0.024 Uiso 1 1 calc R U . . .
C1 C 0.0304(2) 0.46221(14) 0.26055(13) 0.0206(4) Uani 1 1 d . . . . .
H1 H -0.079750 0.492663 0.277985 0.025 Uiso 1 1 calc R U . . .
C2 C 0.0986(2) 0.37642(14) 0.32196(13) 0.0178(3) Uani 1 1 d . . . . .
H2 H 0.034783 0.348195 0.381489 0.021 Uiso 1 1 calc R U . . .
C3 C 0.26017(19) 0.33151(13) 0.29674(12) 0.0136(3) Uani 1 1 d . . . . .
C4 C 0.35549(19) 0.37255(12) 0.20911(12) 0.0128(3) Uani 1 1 d . . . . .
C5 C 0.52834(19) 0.32294(12) 0.18560(12) 0.0120(3) Uani 1 1 d . . . . .
C6 C 0.6393(2) 0.36536(13) 0.09241(12) 0.0160(3) Uani 1 1 d . . . . .
H6A H 0.698841 0.434833 0.112802 0.019 Uiso 1 1 calc R U . . .
H6B H 0.566687 0.379513 0.027944 0.019 Uiso 1 1 calc R U . . .
C7 C 0.7719(2) 0.27343(14) 0.06954(13) 0.0183(4) Uani 1 1 d . . . . .
H7A H 0.875652 0.282217 0.115810 0.022 Uiso 1 1 calc R U . . .
H7B H 0.808521 0.274955 -0.007032 0.022 Uiso 1 1 calc R U . . .
C8 C 0.6772(2) 0.16478(13) 0.09567(12) 0.0153(3) Uani 1 1 d . . . . .
H8A H 0.612238 0.137638 0.032039 0.018 Uiso 1 1 calc R U . . .
H8B H 0.760462 0.107046 0.118695 0.018 Uiso 1 1 calc R U . . .
C9 C 0.6233(2) 0.26630(12) 0.27700(12) 0.0130(3) Uani 1 1 d . . . . .
H9 H 0.751717 0.277198 0.280725 0.016 Uiso 1 1 calc R U . . .
C10 C 0.5287(2) 0.25363(13) 0.38221(11) 0.0132(3) Uani 1 1 d . . . . .
H10 H 0.573040 0.185278 0.418356 0.016 Uiso 1 1 calc R U . . .
C11 C 0.3353(2) 0.23704(13) 0.35935(12) 0.0136(3) Uani 1 1 d . . . . .
H11 H 0.272202 0.230405 0.429562 0.016 Uiso 1 1 calc R U . . .
C12 C 0.41027(19) 0.11779(12) 0.20949(12) 0.0130(3) Uani 1 1 d . . . . .
C13 C 0.5550(2) 0.19423(12) 0.18650(13) 0.0127(3) Uani 1 1 d . . . . .
C14 C 0.1240(2) 0.50311(14) 0.17365(14) 0.0197(3) Uani 1 1 d . . . . .
H14 H 0.077417 0.561462 0.131237 0.024 Uiso 1 1 calc R U . . .
C15 C 0.2860(2) 0.45898(13) 0.14825(13) 0.0162(3) Uani 1 1 d . . . . .
H15 H 0.349686 0.488001 0.089014 0.019 Uiso 1 1 calc R U . . .

loop_
_atom_site_aniso_label
_atom_site_aniso_U_11
_atom_site_aniso_U_22
_atom_site_aniso_U_33
_atom_site_aniso_U_23
_atom_site_aniso_U_13
_atom_site_aniso_U_12
O1 0.0182(5) 0.0121(5) 0.0161(5) -0.0006(4) 0.0032(4) -0.0032(4)
O2 0.0208(6) 0.0135(5) 0.0198(5) -0.0028(4) -0.0013(5) -0.0017(5)
O3 0.0238(6) 0.0131(5) 0.0108(5) -0.0004(4) -0.0026(4) -0.0006(5)
C1 0.0148(8) 0.0218(8) 0.0251(9) -0.0085(7) -0.0047(7) 0.0046(7)
C2 0.0146(7) 0.0213(8) 0.0175(7) -0.0047(6) 0.0003(6) -0.0010(6)
C3 0.0140(7) 0.0136(7) 0.0133(7) -0.0034(6) -0.0009(6) -0.0014(6)
C4 0.0145(7) 0.0111(7) 0.0130(6) -0.0028(6) -0.0031(6) -0.0006(6)
C5 0.0140(7) 0.0108(7) 0.0113(7) 0.0000(5) -0.0007(6) -0.0015(6)
C6 0.0180(8) 0.0161(7) 0.0139(7) 0.0005(6) 0.0020(6) -0.0034(6)
C7 0.0154(8) 0.0240(9) 0.0154(7) -0.0018(6) 0.0035(6) -0.0009(7)
C8 0.0147(7) 0.0178(7) 0.0135(7) -0.0024(6) 0.0008(6) 0.0026(6)
C9 0.0122(7) 0.0136(7) 0.0132(7) -0.0001(6) -0.0016(6) -0.0002(6)
C10 0.0168(8) 0.0120(7) 0.0109(6) 0.0000(6) -0.0022(5) 0.0004(6)
C11 0.0164(7) 0.0124(7) 0.0120(6) -0.0025(6) 0.0026(6) -0.0011(6)
C12 0.0139(7) 0.0113(7) 0.0139(7) 0.0021(6) -0.0013(6) 0.0023(6)
C13 0.0137(7) 0.0120(7) 0.0125(7) -0.0007(5) -0.0015(6) 0.0018(6)
C14 0.0230(8) 0.0149(7) 0.0212(8) -0.0031(6) -0.0109(7) 0.0043(7)
C15 0.0209(8) 0.0131(7) 0.0145(7) -0.0012(6) -0.0038(6) -0.0019(6)

loop_
_atom_type_symbol
_atom_type_description
_atom_type_scat_dispersion_real
_atom_type_scat_dispersion_imag
_atom_type_scat_source
C C 0.0181 0.0091 'International Tables Vol C Tables 4.2.6.8 and 6.1.1.4'
H H 0.0000 0.0000 'International Tables Vol C Tables 4.2.6.8 and 6.1.1.4'
O O 0.0492 0.0322 'International Tables Vol C Tables 4.2.6.8 and 6.1.1.4'

loop_
_geom_angle_atom_site_label_1
_geom_angle_atom_site_label_2
_geom_angle_atom_site_label_3
_geom_angle
_geom_angle_site_symmetry_1
_geom_angle_site_symmetry_3
_geom_angle_publ_flag
C12 O1 C11 118.51(11) . . ?
C10 O3 H3 109.5 . . ?
C2 C1 H1 120.2 . . ?
C14 C1 H1 120.2 . . ?
C14 C1 C2 119.60(15) . . ?
C1 C2 H2 119.8 . . ?
C1 C2 C3 120.41(15) . . ?
C3 C2 H2 119.8 . . ?
C2 C3 C4 120.27(15) . . ?
C2 C3 C11 121.78(14) . . ?
C4 C3 C11 117.93(13) . . ?
C3 C4 C5 118.54(13) . . ?
C15 C4 C3 118.85(14) . . ?
C15 C4 C5 122.61(14) . . ?
C4 C5 C6 120.92(13) . . ?
C4 C5 C9 117.94(13) . . ?
C4 C5 C13 120.98(13) . . ?
C6 C5 C13 105.38(12) . . ?
C9 C5 C6 116.61(13) . . ?
C9 C5 C13 58.83(9) . . ?
C5 C6 H6A 110.6 . . ?
C5 C6 H6B 110.6 . . ?
C5 C6 C7 105.63(12) . . ?
H6A C6 H6B 108.7 . . ?
C7 C6 H6A 110.6 . . ?
C7 C6 H6B 110.6 . . ?
C6 C7 H7A 110.7 . . ?
C6 C7 H7B 110.7 . . ?
C6 C7 C8 105.29(12) . . ?
H7A C7 H7B 108.8 . . ?
C8 C7 H7A 110.7 . . ?
C8 C7 H7B 110.7 . . ?
C7 C8 H8A 110.8 . . ?
C7 C8 H8B 110.8 . . ?
H8A C8 H8B 108.9 . . ?
C13 C8 C7 104.57(12) . . ?
C13 C8 H8A 110.8 . . ?
C13 C8 H8B 110.8 . . ?
C5 C9 H9 117.0 . . ?
C5 C9 C13 62.48(9) . . ?
C10 C9 C5 117.49(13) . . ?
C10 C9 H9 117.0 . . ?
C10 C9 C13 114.56(13) . . ?
C13 C9 H9 117.0 . . ?
O3 C10 C9 114.32(13) . . ?
O3 C10 H10 107.9 . . ?
O3 C10 C11 109.64(12) . . ?
C9 C10 H10 107.9 . . ?
C9 C10 C11 108.99(12) . . ?
C11 C10 H10 107.9 . . ?
O1 C11 C3 109.26(12) . . ?
O1 C11 C10 109.02(12) . . ?
O1 C11 H11 108.9 . . ?
C3 C11 C10 111.89(13) . . ?
C3 C11 H11 108.9 . . ?
C10 C11 H11 108.9 . . ?
O1 C12 C13 119.35(13) . . ?
O2 C12 O1 117.44(13) . . ?
O2 C12 C13 123.20(14) . . ?
C8 C13 C5 108.06(13) . . ?
C8 C13 C9 118.07(13) . . ?
C9 C13 C5 58.69(9) . . ?
C12 C13 C5 121.53(13) . . ?
C12 C13 C8 117.89(13) . . ?
C12 C13 C9 118.67(13) . . ?
C1 C14 H14 119.8 . . ?
C1 C14 C15 120.32(15) . . ?
C15 C14 H14 119.8 . . ?
C4 C15 H15 119.7 . . ?
C14 C15 C4 120.55(15) . . ?
C14 C15 H15 119.7 . . ?

loop_
_geom_bond_atom_site_label_1
_geom_bond_atom_site_label_2
_geom_bond_distance
_geom_bond_site_symmetry_2
_geom_bond_publ_flag
O1 C11 1.4692(18) . ?
O1 C12 1.3461(19) . ?
O2 C12 1.2149(19) . ?
O3 H3 0.8400 . ?
O3 C10 1.4180(18) . ?
C1 H1 0.9500 . ?
C1 C2 1.390(2) . ?
C1 C14 1.387(2) . ?
C2 H2 0.9500 . ?
C2 C3 1.394(2) . ?
C3 C4 1.402(2) . ?
C3 C11 1.497(2) . ?
C4 C5 1.490(2) . ?
C4 C15 1.395(2) . ?
C5 C6 1.525(2) . ?
C5 C9 1.512(2) . ?
C5 C13 1.5696(19) . ?
C6 H6A 0.9900 . ?
C6 H6B 0.9900 . ?
C6 C7 1.536(2) . ?
C7 H7A 0.9900 . ?
C7 H7B 0.9900 . ?
C7 C8 1.537(2) . ?
C8 H8A 0.9900 . ?
C8 H8B 0.9900 . ?
C8 C13 1.510(2) . ?
C9 H9 1.0000 . ?
C9 C10 1.501(2) . ?
C9 C13 1.514(2) . ?
C10 H10 1.0000 . ?
C10 C11 1.531(2) . ?
C11 H11 1.0000 . ?
C12 C13 1.476(2) . ?
C14 H14 0.9500 . ?
C14 C15 1.394(2) . ?
C15 H15 0.9500 . ?

loop_
_geom_torsion_atom_site_label_1
_geom_torsion_atom_site_label_2
_geom_torsion_atom_site_label_3
_geom_torsion_atom_site_label_4
_geom_torsion
_geom_torsion_site_symmetry_1
_geom_torsion_site_symmetry_2
_geom_torsion_site_symmetry_3
_geom_torsion_site_symmetry_4
_geom_torsion_publ_flag
O1 C12 C13 C5 -50.8(2) . . . . ?
O1 C12 C13 C8 171.83(13) . . . . ?
O1 C12 C13 C9 18.2(2) . . . . ?
O2 C12 C13 C5 130.56(16) . . . . ?
O2 C12 C13 C8 -6.8(2) . . . . ?
O2 C12 C13 C9 -160.51(14) . . . . ?
O3 C10 C11 O1 -171.51(11) . . . . ?
O3 C10 C11 C3 67.52(16) . . . . ?
C1 C2 C3 C4 0.0(2) . . . . ?
C1 C2 C3 C11 -178.32(14) . . . . ?
C1 C14 C15 C4 0.6(2) . . . . ?
C2 C1 C14 C15 -0.4(2) . . . . ?
C2 C3 C4 C5 179.42(13) . . . . ?
C2 C3 C4 C15 0.2(2) . . . . ?
C2 C3 C11 O1 101.70(16) . . . . ?
C2 C3 C11 C10 -137.46(14) . . . . ?
C3 C4 C5 C6 -179.04(13) . . . . ?
C3 C4 C5 C9 -23.72(19) . . . . ?
C3 C4 C5 C13 44.9(2) . . . . ?
C3 C4 C15 C14 -0.5(2) . . . . ?
C4 C3 C11 O1 -76.68(16) . . . . ?
C4 C3 C11 C10 44.15(18) . . . . ?
C4 C5 C6 C7 -161.58(13) . . . . ?
C4 C5 C9 C10 6.21(19) . . . . ?
C4 C5 C9 C13 111.11(15) . . . . ?
C4 C5 C13 C8 141.61(14) . . . . ?
C4 C5 C13 C9 -106.00(15) . . . . ?
C4 C5 C13 C12 0.6(2) . . . . ?
C5 C4 C15 C14 -179.70(14) . . . . ?
C5 C6 C7 C8 32.47(16) . . . . ?
C5 C9 C10 O3 -89.72(16) . . . . ?
C5 C9 C10 C11 33.35(18) . . . . ?
C5 C9 C13 C8 94.99(15) . . . . ?
C5 C9 C13 C12 -111.40(15) . . . . ?
C6 C5 C9 C10 162.60(13) . . . . ?
C6 C5 C9 C13 -92.50(14) . . . . ?
C6 C5 C13 C8 -0.28(16) . . . . ?
C6 C5 C13 C9 112.12(13) . . . . ?
C6 C5 C13 C12 -141.29(14) . . . . ?
C6 C7 C8 C13 -32.27(16) . . . . ?
C7 C8 C13 C5 20.00(16) . . . . ?
C7 C8 C13 C9 -43.54(17) . . . . ?
C7 C8 C13 C12 162.64(13) . . . . ?
C9 C5 C6 C7 42.78(17) . . . . ?
C9 C5 C13 C8 -112.39(14) . . . . ?
C9 C5 C13 C12 106.60(16) . . . . ?
C9 C10 C11 O1 62.67(16) . . . . ?
C9 C10 C11 C3 -58.29(16) . . . . ?
C10 C9 C13 C5 109.52(15) . . . . ?
C10 C9 C13 C8 -155.49(13) . . . . ?
C10 C9 C13 C12 -1.9(2) . . . . ?
C11 O1 C12 O2 -172.03(13) . . . . ?
C11 O1 C12 C13 9.2(2) . . . . ?
C11 C3 C4 C5 -2.2(2) . . . . ?
C11 C3 C4 C15 178.62(13) . . . . ?
C12 O1 C11 C3 72.53(16) . . . . ?
C12 O1 C11 C10 -50.03(17) . . . . ?
C13 C5 C6 C7 -19.67(16) . . . . ?
C13 C5 C9 C10 -104.90(15) . . . . ?
C13 C9 C10 O3 -160.15(13) . . . . ?
C13 C9 C10 C11 -37.09(18) . . . . ?
C14 C1 C2 C3 0.0(2) . . . . ?
C15 C4 C5 C6 0.1(2) . . . . ?
C15 C4 C5 C9 155.46(14) . . . . ?
C15 C4 C5 C13 -135.94(16) . . . . ?
